data_2103750
loop_
_publ_author_name
'Yasui, Masanori'
'Ishikawa, Yoshimitsu'
'Ishida, Takayuki'
'Nogami, Takashi'
'Iwasaki, Fujiko'

_publ_section_title
;
 Bis(hfac)-copper(II) complexes bridged by pyrimidines showing magnetic
 interactions
;
_journal_issue 6
_journal_name_full 'Acta Crystallographica Section B'
_journal_page_first 772
_journal_page_last 779
_journal_paper_doi 10.1107/S0108768101013568
_journal_volume 57
_journal_year 2001
_chemical_formula_moiety 'Cu, 2(C5 H1 F6 O2), C4 H4 N2'
_chemical_formula_sum 'C14 H6 Cu F12 N2 O4'
_chemical_formula_weight 557.75
_chemical_name_common
;
bis(1,1,1,5,5,5-hexafluoropentane-2,4-dionato)-bispyrimidinecopper(II)
;
_chemical_name_systematic
;
catena-bis(1,1,1,5,5,5-hexafluoropentane-2,4-dionato)[m-pyrimidine-N1:N3]
copper(II)
;
_space_group_IT_number 110
_symmetry_cell_setting tetragonal
_symmetry_space_group_name_Hall 'I 4bw -2c'
_symmetry_space_group_name_H-M 'I 41 c d'
_cell_angle_alpha 90.00
_cell_angle_beta 90.00
_cell_angle_gamma 90.00
_cell_formula_units_Z 16
_cell_length_a 18.586(3)
_cell_length_b 18.586
_cell_length_c 22.345(4)
_cell_measurement_reflns_used 25
_cell_measurement_temperature 296
_cell_measurement_theta_max 17.4
_cell_measurement_theta_min 13.3
_cell_volume 7718.8(19)
_computing_cell_refinement 'AFC Control Software (Rigaku, 1994)'
_computing_data_collection 'AFC Control Software (Rigaku, 1994)'
_computing_data_reduction 'teXsan, (Molecular Science Corporation, 1992)'
_computing_molecular_graphics 'ORTEPII (Johnson, 1972)'
_computing_publication_material 'SHELXL-97 (Sheldrick, 1997)'
_computing_structure_refinement 'SHELXL-97 (Sheldrick, 1997)'
_computing_structure_solution 'SIR92 (Altomare et al. 1994)'
_diffrn_ambient_temperature 296
_diffrn_measured_fraction_theta_full .511
_diffrn_measured_fraction_theta_max .511
_diffrn_measurement_device_type 'Rigaku AFC-7R'
_diffrn_measurement_method \w-2\q
_diffrn_radiation_monochromator graphite
_diffrn_radiation_source 'rotating anode'
_diffrn_radiation_type MoK\a
_diffrn_radiation_wavelength .71073
_diffrn_reflns_av_R_equivalents .0000
_diffrn_reflns_av_sigmaI/netI .0280
_diffrn_reflns_limit_h_max 24
_diffrn_reflns_limit_h_min 0
_diffrn_reflns_limit_k_max 17
_diffrn_reflns_limit_k_min 0
_diffrn_reflns_limit_l_max 29
_diffrn_reflns_limit_l_min 0
_diffrn_reflns_number 2282
_diffrn_reflns_theta_full 27.50
_diffrn_reflns_theta_max 27.50
_diffrn_reflns_theta_min 2.19
_diffrn_standards_decay_% .12
_diffrn_standards_interval_count 150
_diffrn_standards_number 3
_exptl_absorpt_coefficient_mu 1.271
_exptl_absorpt_correction_T_max .737
_exptl_absorpt_correction_T_min .729
_exptl_absorpt_correction_type psi-scan
_exptl_absorpt_process_details '(North, Phillips & Mathews, 1968)'
_exptl_crystal_colour green
_exptl_crystal_density_diffrn 1.920
_exptl_crystal_density_method 'not measured'
_exptl_crystal_description pillar
_exptl_crystal_F_000 4368
_exptl_crystal_size_max .35
_exptl_crystal_size_mid .25
_exptl_crystal_size_min .25
_refine_diff_density_max .670
_refine_diff_density_min -.378
_refine_ls_abs_structure_details 'Flack H D (1983), Acta Cryst. A39, 876-881'
_refine_ls_abs_structure_Flack -.01(4)
_refine_ls_extinction_method none
_refine_ls_goodness_of_fit_ref 1.071
_refine_ls_hydrogen_treatment riding
_refine_ls_matrix_type full
_refine_ls_number_parameters 304
_refine_ls_number_reflns 2282
_refine_ls_number_restraints 1
_refine_ls_restrained_S_all 1.071
_refine_ls_R_factor_all .0653
_refine_ls_R_factor_gt .0450
_refine_ls_shift/su_max .014
_refine_ls_shift/su_mean .002
_refine_ls_structure_factor_coef Fsqd
_refine_ls_weighting_details 'w=1/[\s^2^(Fo^2^)+(0.0671P)^2^+16.8141P] where P=(Fo^2^+2Fc^2^)/3'
_refine_ls_weighting_scheme calc
_refine_ls_wR_factor_ref .1388
_reflns_number_gt 1759
_reflns_number_total 2282
_reflns_threshold_expression >2sigma(I)
_cod_data_source_file oa0036.cif
_cod_data_source_block 1a
_cod_depositor_comments
;
The following automatic conversions were performed:
'_symmetry_cell_setting' value 'Tetragonal' changed to 'tetragonal'
according to '/home/saulius/struct/CIF-dictionaries/cif_core.dic'
dictionary named 'cif_core.dic' version 2.4.1 from 2010-06-29.

Automatic conversion script
Id: cif_fix_enum 1527 2010-12-29 10:47:43Z saulius 

The following automatic conversions were performed:

'_symmetry_cell_setting' value 'Tetragonal' changed to 'tetragonal'
according to /home/saulius/struct/CIF-dictionaries/cif_core.dic
dictionary named 'cif_core.dic' version 2.4.1 from 2010-06-29.

Automatic conversion script
Id: cif_fix_values 1715 2011-07-08 13:25:40Z adriana 
;
_cod_original_cell_volume 7718.9(19)
_cod_original_sg_symbol_H-M I41cd
_cod_original_formula_sum 'C14 H6 Cu F12 N2 O4 '
_cod_database_code 2103750
_cod_database_fobs_code 2103750

loop_
_symmetry_equiv_pos_as_xyz
'x, y, z'
'-x, y, z+1/2'
'y, -x+1/2, z+1/4'
'y, x+1/2, z+3/4'
'-x, -y, z'
'x, -y, z+1/2'
'-y, x+1/2, z+1/4'
'-y, -x+1/2, z+3/4'
'x+1/2, y+1/2, z+1/2'
'-x+1/2, y+1/2, z+1'
'y+1/2, -x+1, z+3/4'
'y+1/2, x+1, z+5/4'
'-x+1/2, -y+1/2, z+1/2'
'x+1/2, -y+1/2, z+1'
'-y+1/2, x+1, z+3/4'
'-y+1/2, -x+1, z+5/4'

loop_
_atom_site_label
_atom_site_fract_x
_atom_site_fract_y
_atom_site_fract_z
_atom_site_U_iso_or_equiv
_atom_site_adp_type
_atom_site_calc_flag
_atom_site_refinement_flags
_atom_site_occupancy
_atom_site_type_symbol
Cu1 .16527(4) .25089(6) .00128(7) .0397(2) Uani d . 1 Cu
O1 .1678(3) .3512(3) .0278(3) .0457(14) Uani d . 1 O
O2 .0719(4) .2854(4) -.0620(3) .0616(17) Uani d . 1 O
O3 .0821(3) .2297(3) .0554(3) .0547(15) Uani d . 1 O
O4 .1689(3) .1504(3) -.0223(3) .0436(14) Uani d . 1 O
N1 .2396(4) .2703(4) -.0660(3) .0429(16) Uani d . 1 N
N2 .2700(4) .2456(4) -.1662(3) .0415(15) Uani d . 1 N
C1 .1182(5) .3979(4) .0219(3) .0398(17) Uani d . 1 C
C2 .0589(5) .3979(4) -.0119(4) .050(2) Uani d . 1 C
H2 .0286 .4377 -.0099 .06(2) Uiso calc R 1 H
C3 .0395(5) .3411(5) -.0501(4) .050(2) Uani d . 1 C
C4 .1355(5) .4668(5) .0575(5) .054(2) Uani d . 1 C
C5 -.0323(7) .3529(8) -.0858(8) .099(5) Uani d . 1 C
C6 .0421(5) .1759(5) .0498(4) .051(2) Uani d . 1 C
C7 .0545(5) .1143(5) .0158(4) .0486(19) Uani d . 1 C
H7 .0193 .0788 .0137 .07(3) Uiso calc R 1 H
C8 .1195(5) .1054(4) -.0153(3) .0406(17) Uani d . 1 C
C9 -.0296(6) .1800(7) .0826(6) .079(3) Uani d . 1 C
C10 .1320(6) .0340(5) -.0467(5) .059(3) Uani d . 1 C
C11 .2293(5) .2379(5) -.1196(5) .0468(16) Uani d . 1 C
H11 .1897 .2077 -.1232 .06(2) Uiso calc R 1 H
C12 .3261(5) .2930(5) -.1621(4) .055(2) Uani d . 1 C
H12 .3548 .3014 -.1954 .04(2) Uiso calc R 1 H
C13 .3403(5) .3278(4) -.1107(5) .060(3) Uani d . 1 C
H13 .3801 .3577 -.1072 .06(2) Uiso calc R 1 H
C14 .2926(4) .3172(4) -.0623(4) .0489(18) Uani d . 1 C
H14 .2988 .3436 -.0273 .039(18) Uiso calc R 1 H
F1 .1896(6) .4995(6) .0355(6) .180(6) Uani d . 1 F
F2 .0803(4) .5057(5) .0685(5) .128(3) Uani d . 1 F
F3 .1571(5) .4532(4) .1116(4) .106(3) Uani d . 1 F
F4 -.0500(6) .4154(5) -.0925(5) .174(6) Uani d . 1 F
F5 -.0864(4) .3266(9) -.0483(5) .182(6) Uani d . 1 F
F6 -.0362(6) .3161(7) -.1310(5) .150(5) Uani d . 1 F
F7 -.0620(5) .2384(6) .0703(7) .182(6) Uani d . 1 F
F8 -.0204(6) .1868(6) .1422(4) .147(4) Uani d . 1 F
F9 -.0707(5) .1272(6) .0755(6) .195(7) Uani d . 1 F
F10 .1541(6) .0424(5) -.1024(4) .123(4) Uani d . 1 F
F11 .1796(6) -.0037(5) -.0209(4) .158(5) Uani d . 1 F
F12 .0778(5) -.0095(4) -.0473(5) .138(5) Uani d . 1 F

loop_
_atom_site_aniso_label
_atom_site_aniso_U_11
_atom_site_aniso_U_22
_atom_site_aniso_U_33
_atom_site_aniso_U_12
_atom_site_aniso_U_13
_atom_site_aniso_U_23
Cu1 .0444(4) .0363(3) .0382(3) -.0006(5) .0048(5) -.0066(2)
O1 .047(3) .040(3) .051(3) .008(2) -.009(3) -.009(3)
O2 .073(4) .051(3) .060(4) .000(3) -.008(3) -.016(3)
O3 .050(3) .057(3) .057(3) .000(2) .008(3) -.022(3)
O4 .046(3) .041(3) .044(3) .000(2) .006(3) -.006(3)
N1 .056(4) .043(4) .030(3) -.010(3) .000(3) -.006(2)
N2 .042(3) .044(3) .038(3) -.003(3) .003(3) .004(3)
C1 .047(4) .038(4) .034(4) .000(3) -.001(3) -.008(3)
C2 .055(4) .038(4) .057(5) .006(3) -.025(4) -.014(4)
C3 .054(5) .054(5) .042(4) -.001(4) -.007(4) -.012(4)
C4 .058(5) .037(4) .068(6) -.004(4) -.023(5) -.013(4)
C5 .076(8) .095(9) .125(11) .027(6) -.053(8) -.042(9)
C6 .050(5) .055(4) .047(4) .003(4) .003(4) -.010(4)
C7 .052(4) .045(4) .049(5) -.006(3) .001(4) -.003(3)
C8 .047(4) .036(4) .039(4) .000(3) .002(3) .004(3)
C9 .056(5) .094(7) .086(7) -.012(5) .026(5) -.030(6)
C10 .068(6) .051(5) .057(5) -.009(5) .002(5) -.007(4)
C11 .054(5) .047(4) .040(3) -.016(3) .004(4) -.005(3)
C12 .048(4) .060(5) .059(5) -.001(4) .009(4) .010(4)
C13 .045(4) .042(4) .092(8) -.013(3) .002(4) -.013(5)
C14 .049(4) .036(3) .062(5) -.008(3) -.001(4) -.010(3)
F1 .182(9) .130(7) .227(12) -.107(7) .100(9) -.113(8)
F2 .103(5) .120(6) .160(8) .049(5) -.047(5) -.101(6)
F3 .172(8) .071(4) .074(4) .001(5) -.043(5) -.015(4)
F4 .196(10) .112(7) .214(12) .049(7) -.148(10) -.036(7)
F5 .052(4) .35(2) .145(9) -.014(7) -.007(5) -.003(11)
F6 .145(8) .184(9) .122(7) .061(7) -.085(6) -.085(7)
F7 .095(6) .198(11) .252(15) .073(7) .086(8) .039(10)
F8 .194(11) .159(8) .088(6) -.028(8) .076(7) -.021(6)
F9 .105(7) .208(12) .271(15) -.088(8) .123(9) -.135(11)
F10 .198(10) .087(5) .083(5) -.009(5) .069(6) -.038(5)
F11 .255(12) .092(5) .127(7) .109(7) -.068(8) -.027(6)
F12 .137(6) .066(4) .212(11) -.051(4) .102(7) -.059(6)

loop_
_atom_type_symbol
_atom_type_description
_atom_type_scat_dispersion_real
_atom_type_scat_dispersion_imag
_atom_type_scat_source
C C .0033 .0016 'International Tables Vol C Tables 4.2.6.8 and 6.1.1.4'
H H .0000 .0000 'International Tables Vol C Tables 4.2.6.8 and 6.1.1.4'
Cu Cu .3201 1.2651 'International Tables Vol C Tables 4.2.6.8 and 6.1.1.4'
F F .0171 .0103 'International Tables Vol C Tables 4.2.6.8 and 6.1.1.4'
N N .0061 .0033 'International Tables Vol C Tables 4.2.6.8 and 6.1.1.4'
O O .0106 .0060 'International Tables Vol C Tables 4.2.6.8 and 6.1.1.4'

loop_
_geom_angle_atom_site_label_1
_geom_angle_atom_site_label_2
_geom_angle_atom_site_label_3
_geom_angle_site_symmetry_3
_geom_angle
_geom_angle_publ_flag
O1 Cu1 O2 . 86.5(2) yes
O1 Cu1 O3 . 91.4(3) yes
O1 Cu1 O4 . 176.1(2) yes
O1 Cu1 N1 . 92.1(3) yes
O1 Cu1 N2 3 84.7(2) yes
O2 Cu1 O3 . 81.1(2) yes
O2 Cu1 O4 . 97.2(2) yes
O2 Cu1 N1 . 90.5(3) yes
O2 Cu1 N2 3 166.7(2) yes
O3 Cu1 O4 . 90.1(3) yes
O3 Cu1 N1 . 170.7(3) yes
O3 Cu1 N2 3 89.1(3) yes
O4 Cu1 N1 . 87.0(3) yes
O4 Cu1 N2 3 91.8(2) yes
N1 Cu1 N2 3 99.81(19) yes
Cu1 O1 C1 . 126.9(5) no
Cu1 O2 C3 . 117.9(6) no
Cu1 O3 C6 . 123.8(6) no
Cu1 O4 C8 . 125.6(5) no
Cu1 N1 C11 . 118.0(5) no
Cu1 N1 C14 . 124.6(6) no
C11 N1 C14 . 117.1(7) no
C11 N2 Cu1 15_544 117.0(5) no
C12 N2 Cu1 15_544 125.1(6) no
C11 N2 C12 . 117.4(7) no
O1 C1 C2 . 131.0(8) no
O1 C1 C4 . 111.2(7) no
C2 C1 C4 . 117.6(8) no
C1 C2 C3 . 123.7(8) no
O2 C3 C2 . 129.8(9) no
O2 C3 C5 . 115.2(9) no
C2 C3 C5 . 114.9(9) no
C1 C4 F1 . 111.3(8) no
C1 C4 F2 . 113.6(7) no
C1 C4 F3 . 112.5(8) no
F1 C4 F2 . 115.9(11) no
F1 C4 F3 . 102.1(11) no
F2 C4 F3 . 100.3(10) no
C3 C5 F4 . 115.2(11) no
C3 C5 F5 . 105.0(12) no
C3 C5 F6 . 113.1(11) no
F4 C5 F5 . 102.3(14) no
F4 C5 F6 . 114.6(16) no
F6 C5 F5 . 104.9(14) no
O3 C6 C7 . 127.7(9) no
O3 C6 C9 . 115.7(8) no
C7 C6 C9 . 116.6(9) no
C6 C7 C8 . 120.6(8) no
O4 C8 C7 . 128.0(8) no
O4 C8 C10 . 114.4(8) no
C7 C8 C10 . 117.6(8) no
C6 C9 F7 . 110.7(11) no
C6 C9 F8 . 111.7(10) no
C6 C9 F9 . 115.7(10) no
F7 C9 F9 . 110.6(13) no
F8 C9 F9 . 106.0(13) no
F7 C9 F8 . 101.1(12) no
C8 C10 F10 . 112.3(9) no
C8 C10 F11 . 112.4(9) no
C8 C10 F12 . 115.6(9) no
F10 C10 F11 . 106.1(11) no
F10 C10 F12 . 107.8(10) no
F11 C10 F12 . 101.7(11) no
N1 C11 N2 . 125.5(6) no
N2 C12 C13 . 121.1(8) no
C12 C13 C14 . 117.7(6) no
N1 C14 C13 . 120.8(8) no
C1 C2 H2 . 118.1 no
C3 C2 H2 . 118.1 no
C6 C7 H7 . 119.7 no
C8 C7 H7 . 119.7 no
N1 C11 H11 . 117.3 no
N2 C11 H11 . 117.3 no
N2 C12 H12 . 119.4 no
C13 C12 H12 . 119.4 no
C12 C13 H13 . 121.1 no
C14 C13 H13 . 121.1 no
N1 C14 H14 . 119.6 no
C13 C14 H14 . 119.6 no

loop_
_geom_bond_atom_site_label_1
_geom_bond_atom_site_label_2
_geom_bond_site_symmetry_2
_geom_bond_distance
_geom_bond_publ_flag
Cu1 O1 . 1.957(6) yes
Cu1 O2 . 2.328(7) yes
Cu1 O3 . 2.001(6) yes
Cu1 O4 . 1.942(6) yes
Cu1 N1 . 2.073(7) yes
Cu1 N2 3 2.404(7) yes
O1 C1 . 1.273(10) no
O2 C3 . 1.227(11) no
O3 C6 . 1.252(11) no
O4 C8 . 1.252(11) no
N1 C11 . 1.354(12) no
N1 C14 . 1.318(10) no
N2 C11 . 1.296(12) no
N2 C12 . 1.368(11) no
N2 Cu1 15_544 2.403(7) no
C1 C2 . 1.336(11) no
C1 C4 . 1.541(11) no
C2 C3 . 1.404(12) no
C3 C5 . 1.570(14) no
C4 F1 . 1.273(12) no
C4 F2 . 1.281(11) no
C4 F3 . 1.298(12) no
C5 F4 . 1.218(15) no
C5 F5 . 1.40(2) no
C5 F6 . 1.223(16) no
C6 C7 . 1.394(12) no
C6 C9 . 1.522(13) no
C7 C8 . 1.404(12) no
C8 C10 . 1.519(12) no
C9 F7 . 1.273(16) no
C9 F8 . 1.349(16) no
C9 F9 . 1.254(14) no
C10 F10 . 1.321(13) no
C10 F11 . 1.267(12) no
C10 F12 . 1.292(12) no
C12 C13 . 1.343(14) no
C13 C14 . 1.413(13) no
C2 H2 . .9300 no
C7 H7 . .9300 no
C11 H11 . .9300 no
C12 H12 . .9300 no
C13 H13 . .9300 no
C14 H14 . .9300 no
